data_7057886
loop_
_publ_author_name
'Newland, Robert J.'
'Delve, Matthew P.'
'Wingad, Richard L.'
'Mansell, Stephen M.'

_publ_section_title
;
 Two isomers of a bis(diphenylphosphino)phosphinine, and the synthesis and
 reactivity of Ru arene/Cp* phosphinophosphinine complexes
;
_journal_issue 24
_journal_name_full 'New Journal of Chemistry'
_journal_page_first 19625
_journal_paper_doi 10.1039/C8NJ03632B
_journal_volume 42
_journal_year 2018
_chemical_formula_moiety 'C30 H36 Cl O P2 Ru, 0.5(C H2 Cl2), F6 P'
_chemical_formula_sum 'C30.5 H37 Cl2 F6 O P3 Ru'
_chemical_formula_weight 798.48
_space_group_crystal_system monoclinic
_space_group_IT_number 14
_space_group_name_Hall '-P 2yn'
_space_group_name_H-M_alt 'P 1 21/n 1'
_symmetry_space_group_name_Hall '-P 2yn'
_symmetry_space_group_name_H-M 'P 1 21/n 1'
_atom_sites_solution_hydrogens mixed
_atom_sites_solution_primary direct
_audit_creation_date 2017-05-25
_audit_creation_method
;
Olex2 1.2
(compiled 2016.02.19 svn.r3266 for OlexSys, GUI svn.r5155)
;
_audit_update_record
;
2018-04-19 deposited with the CCDC.
2018-10-31 downloaded from the CCDC.
;
_cell_angle_alpha 90
_cell_angle_beta 90.340(2)
_cell_angle_gamma 90
_cell_formula_units_Z 8
_cell_length_a 8.8172(4)
_cell_length_b 37.4359(16)
_cell_length_c 19.6657(9)
_cell_measurement_reflns_used 9157
_cell_measurement_temperature 150(2)
_cell_measurement_theta_max 28.32
_cell_measurement_theta_min 2.37
_cell_volume 6491.1(5)
_computing_molecular_graphics 'Olex2 (Dolomanov et al., 2009)'
_computing_publication_material 'Olex2 (Dolomanov et al., 2009)'
_computing_structure_refinement 'ShelXL (Sheldrick, 2015)'
_computing_structure_solution 'ShelXT (Sheldrick, 2015)'
_diffrn_ambient_temperature 150.01
_diffrn_measured_fraction_theta_full 0.999
_diffrn_measured_fraction_theta_max 0.985
_diffrn_measurement_device_type 'Bruker APEX-II CCD'
_diffrn_measurement_method '\f and \w scans'
_diffrn_radiation_type MoK\a
_diffrn_radiation_wavelength 0.71073
_diffrn_reflns_av_R_equivalents 0.0388
_diffrn_reflns_av_unetI/netI 0.0188
_diffrn_reflns_Laue_measured_fraction_full 0.999
_diffrn_reflns_Laue_measured_fraction_max 0.985
_diffrn_reflns_limit_h_max 11
_diffrn_reflns_limit_h_min -11
_diffrn_reflns_limit_k_max 49
_diffrn_reflns_limit_k_min -50
_diffrn_reflns_limit_l_max 26
_diffrn_reflns_limit_l_min -26
_diffrn_reflns_number 222582
_diffrn_reflns_point_group_measured_fraction_full 0.999
_diffrn_reflns_point_group_measured_fraction_max 0.985
_diffrn_reflns_theta_full 26.000
_diffrn_reflns_theta_max 28.392
_diffrn_reflns_theta_min 2.340
_diffrn_standards_number 0
_exptl_absorpt_coefficient_mu 0.855
_exptl_absorpt_correction_type none
_exptl_crystal_density_diffrn 1.634
_exptl_crystal_description orange
_exptl_crystal_F_000 3240
_exptl_crystal_size_max 0.274
_exptl_crystal_size_mid 0.269
_exptl_crystal_size_min 0.188
_refine_diff_density_max 1.254
_refine_diff_density_min -0.936
_refine_diff_density_rms 0.092
_refine_ls_extinction_method none
_refine_ls_goodness_of_fit_ref 1.127
_refine_ls_hydrogen_treatment mixed
_refine_ls_matrix_type full
_refine_ls_number_parameters 810
_refine_ls_number_reflns 16043
_refine_ls_number_restraints 2
_refine_ls_restrained_S_all 1.127
_refine_ls_R_factor_all 0.0493
_refine_ls_R_factor_gt 0.0422
_refine_ls_shift/su_max 0.002
_refine_ls_shift/su_mean 0.000
_refine_ls_structure_factor_coef Fsqd
_refine_ls_weighting_details 'w=1/[\s^2^(Fo^2^)+(0.0325P)^2^+16.2441P] where P=(Fo^2^+2Fc^2^)/3'
_refine_ls_weighting_scheme calc
_refine_ls_wR_factor_gt 0.0973
_refine_ls_wR_factor_ref 0.1009
_reflns_Friedel_coverage 0.000
_reflns_number_gt 14225
_reflns_number_total 16043
_reflns_threshold_expression 'I > 2\s(I)'
_cod_data_source_file c8nj03632b2.cif
_cod_data_source_block 9
_cod_depositor_comments 'Adding full bibliography for 7057881--7057886.cif.'
_cod_original_formula_sum 'C30.50 H37 Cl2 F6 O P3 Ru'
_cod_database_code 7057886
_shelx_space_group_comment
;
The symmetry employed for this shelxl refinement is uniquely defined
by the following loop, which should always be used as a source of
symmetry information in preference to the above space-group names.
They are only intended as comments.
;
_shelx_estimated_absorpt_t_max 0.856
_shelx_estimated_absorpt_t_min 0.799
_olex2_refinement_description
;
1. Fixed Uiso
 At 1.2 times of:
  All C(H) groups, {H61A,H61B,H1} of C61, All O(H) groups
 At 1.5 times of:
  {H25A,H25B,H25C} of C25, {H6A,H6B,H6C} of C6, {H36A,H36B,H36C} of C36,
  {H29A,H29B,H29C} of C29, {H27A,H27B,H27C} of C27, {H26A,H26B,H26C} of C26,
  {H28A,H28B,H28C} of C28, {H30A,H30B,H30C} of C30, {H57A,H57B,H57C} of C57,
  {H56A,H56B,H56C} of C56, {H60A,H60B,H60C} of C60, {H55A,H55B,H55C} of C55,
  {H58A,H58B,H58C} of C58, {H59A,H59B,H59C} of C59
2. Restrained distances
 O1-H1
 0.96 with sigma of 0.02
 O2-H2
 0.96 with sigma of 0.02
3.a Secondary CH2 refined with riding coordinates:
 C61(H61A,H61B)
3.b Aromatic/amide H refined with riding coordinates:
 C3(H3), C4(H4), C5(H5), C8(H8), C9(H9), C10(H10), C11(H11), C12(H12),
 C14(H14), C15(H15), C16(H16), C17(H17), C18(H18), C33(H33), C34(H34), C35(H35),
  C38(H38), C39(H39), C40(H40), C41(H41), C42(H42), C44(H44), C45(H45),
 C46(H46), C47(H47), C48(H48)
3.c Idealised Me refined as rotating group:
 C6(H6A,H6B,H6C), C25(H25A,H25B,H25C), C26(H26A,H26B,H26C), C27(H27A,H27B,
 H27C), C28(H28A,H28B,H28C), C29(H29A,H29B,H29C), C30(H30A,H30B,H30C), C36(H36A,
 H36B,H36C), C55(H55A,H55B,H55C), C56(H56A,H56B,H56C), C57(H57A,H57B,H57C),
 C58(H58A,H58B,H58C), C59(H59A,H59B,H59C), C60(H60A,H60B,H60C)
;
_shelx_shelxl_version_number 2014/7
_olex2_submission_special_instructions 'No special instructions were received'

loop_
_space_group_symop_operation_xyz
'x, y, z'
'-x+1/2, y+1/2, -z+1/2'
'-x, -y, -z'
'x-1/2, -y-1/2, z-1/2'

loop_
_atom_site_label
_atom_site_type_symbol
_atom_site_fract_x
_atom_site_fract_y
_atom_site_fract_z
_atom_site_U_iso_or_equiv
_atom_site_adp_type
_atom_site_occupancy
_atom_site_site_symmetry_order
_atom_site_calc_flag
_atom_site_refinement_flags_posn
Ru1 Ru 1.00090(2) 0.22080(2) 0.79219(2) 0.01736(6) Uani 1 1 d .
Cl1 Cl 1.26219(8) 0.20482(2) 0.80906(4) 0.02871(15) Uani 1 1 d .
P1 P 1.07746(9) 0.27233(2) 0.84444(4) 0.02265(15) Uani 1 1 d .
P2 P 1.09357(8) 0.25952(2) 0.70979(4) 0.02027(14) Uani 1 1 d .
O1 O 1.1775(3) 0.26739(9) 0.91600(14) 0.0495(7) Uani 1 1 d D
C61 C 0.8624(6) 0.40878(12) 0.9532(3) 0.0564(11) Uani 1 1 d .
H61A H 0.7769 0.3926 0.9423 0.068 Uiso 1 1 calc R
H61B H 0.9100 0.4158 0.9097 0.068 Uiso 1 1 calc R
H1 H 1.249(5) 0.2468(10) 0.914(3) 0.068 Uiso 1 1 d DR
C1 C 1.1823(4) 0.29185(8) 0.77145(15) 0.0248(6) Uani 1 1 d .
H1A H 1.287(4) 0.2842(10) 0.7753(18) 0.030 Uiso 1 1 d R
C2 C 1.1758(5) 0.33158(9) 0.76018(18) 0.0372(8) Uani 1 1 d .
C3 C 1.0730(5) 0.35176(9) 0.7909(2) 0.0445(9) Uani 1 1 d .
H3 H 1.0746 0.3766 0.7809 0.053 Uiso 1 1 calc R
C4 C 0.9584(5) 0.33948(10) 0.8382(2) 0.0450(9) Uani 1 1 d .
H4 H 0.8835 0.3563 0.8512 0.054 Uiso 1 1 calc R
C5 C 0.9478(4) 0.30681(9) 0.86532(19) 0.0350(7) Uani 1 1 d .
H5 H 0.8687 0.3019 0.8966 0.042 Uiso 1 1 calc R
C6 C 1.2936(6) 0.34732(11) 0.7143(2) 0.0580(12) Uani 1 1 d .
H6A H 1.3947 0.3403 0.7303 0.087 Uiso 1 1 calc GR
H6B H 1.2851 0.3734 0.7148 0.087 Uiso 1 1 calc GR
H6C H 1.2777 0.3385 0.6679 0.087 Uiso 1 1 calc GR
C7 C 1.2368(3) 0.24215(8) 0.65271(15) 0.0247(6) Uani 1 1 d .
C8 C 1.3559(4) 0.26243(10) 0.62722(18) 0.0339(7) Uani 1 1 d .
H8 H 1.3689 0.2865 0.6416 0.041 Uiso 1 1 calc R
C9 C 1.4557(4) 0.24756(11) 0.58070(18) 0.0407(9) Uani 1 1 d .
H9 H 1.5372 0.2615 0.5638 0.049 Uiso 1 1 calc R
C10 C 1.4378(4) 0.21275(11) 0.55882(17) 0.0387(8) Uani 1 1 d .
H10 H 1.5064 0.2028 0.5270 0.046 Uiso 1 1 calc R
C11 C 1.3196(4) 0.19270(11) 0.58359(19) 0.0423(9) Uani 1 1 d .
H11 H 1.3058 0.1688 0.5684 0.051 Uiso 1 1 calc R
C12 C 1.2208(4) 0.20723(10) 0.63061(18) 0.0348(7) Uani 1 1 d .
H12 H 1.1407 0.1930 0.6480 0.042 Uiso 1 1 calc R
C13 C 0.9686(3) 0.28461(8) 0.65307(16) 0.0260(6) Uani 1 1 d .
C14 C 0.8552(4) 0.30579(9) 0.68067(18) 0.0326(7) Uani 1 1 d .
H14 H 0.8430 0.3067 0.7286 0.039 Uiso 1 1 calc R
C15 C 0.7594(4) 0.32570(10) 0.6391(2) 0.0399(8) Uani 1 1 d .
H15 H 0.6834 0.3404 0.6587 0.048 Uiso 1 1 calc R
C16 C 0.7749(5) 0.32413(11) 0.5691(2) 0.0464(10) Uani 1 1 d .
H16 H 0.7109 0.3381 0.5405 0.056 Uiso 1 1 calc R
C17 C 0.8832(5) 0.30233(12) 0.5412(2) 0.0495(10) Uani 1 1 d .
H17 H 0.8917 0.3007 0.4931 0.059 Uiso 1 1 calc R
C18 C 0.9812(4) 0.28250(10) 0.58285(18) 0.0376(8) Uani 1 1 d .
H18 H 1.0562 0.2676 0.5631 0.045 Uiso 1 1 calc R
C19 C 0.9211(3) 0.16574(8) 0.75579(15) 0.0230(6) Uani 1 1 d .
C20 C 0.8238(3) 0.19204(9) 0.72851(16) 0.0275(6) Uani 1 1 d .
C21 C 0.7500(3) 0.21722(9) 0.77305(18) 0.0296(7) Uani 1 1 d .
C22 C 0.7767(3) 0.21555(8) 0.84417(18) 0.0289(7) Uani 1 1 d .
C23 C 0.8732(4) 0.18840(8) 0.87216(15) 0.0263(6) Uani 1 1 d .
C24 C 0.9446(3) 0.16405(8) 0.82817(15) 0.0230(6) Uani 1 1 d .
C25 C 0.9984(4) 0.13793(9) 0.71253(19) 0.0380(8) Uani 1 1 d .
H25A H 0.9751 0.1424 0.6645 0.057 Uiso 1 1 calc GR
H25B H 0.9621 0.1141 0.7253 0.057 Uiso 1 1 calc GR
H25C H 1.1084 0.1392 0.7197 0.057 Uiso 1 1 calc GR
C26 C 0.7906(4) 0.19340(12) 0.65305(18) 0.0448(10) Uani 1 1 d .
H26A H 0.7957 0.2182 0.6373 0.067 Uiso 1 1 calc GR
H26B H 0.6889 0.1839 0.6442 0.067 Uiso 1 1 calc GR
H26C H 0.8657 0.1790 0.6287 0.067 Uiso 1 1 calc GR
C27 C 0.6335(4) 0.24257(11) 0.7444(3) 0.0516(11) Uani 1 1 d .
H27A H 0.6269 0.2638 0.7735 0.077 Uiso 1 1 calc GR
H27B H 0.5345 0.2307 0.7425 0.077 Uiso 1 1 calc GR
H27C H 0.6631 0.2498 0.6984 0.077 Uiso 1 1 calc GR
C28 C 0.6908(5) 0.23980(11) 0.8920(3) 0.0534(12) Uani 1 1 d .
H28A H 0.7545 0.2453 0.9316 0.080 Uiso 1 1 calc GR
H28B H 0.5980 0.2278 0.9070 0.080 Uiso 1 1 calc GR
H28C H 0.6641 0.2620 0.8684 0.080 Uiso 1 1 calc GR
C29 C 0.8924(6) 0.18448(11) 0.94862(18) 0.0484(10) Uani 1 1 d .
H29A H 0.9983 0.1892 0.9612 0.073 Uiso 1 1 calc GR
H29B H 0.8652 0.1601 0.9622 0.073 Uiso 1 1 calc GR
H29C H 0.8263 0.2016 0.9718 0.073 Uiso 1 1 calc GR
C30 C 1.0490(4) 0.13576(9) 0.8572(2) 0.0365(8) Uani 1 1 d .
H30A H 1.1174 0.1273 0.8216 0.055 Uiso 1 1 calc GR
H30B H 0.9885 0.1157 0.8741 0.055 Uiso 1 1 calc GR
H30C H 1.1086 0.1460 0.8947 0.055 Uiso 1 1 calc GR
Ru2 Ru 0.00687(2) 0.44947(2) 0.30453(2) 0.01646(5) Uani 1 1 d .
Cl2 Cl 0.26594(8) 0.43026(2) 0.30950(4) 0.02477(14) Uani 1 1 d .
P4 P 0.10095(8) 0.49868(2) 0.36027(4) 0.02081(14) Uani 1 1 d .
P5 P 0.09263(8) 0.48989(2) 0.22471(4) 0.01779(13) Uani 1 1 d .
O2 O 0.2129(3) 0.49095(8) 0.42679(13) 0.0446(6) Uani 1 1 d D
H2 H 0.265(5) 0.4676(7) 0.423(2) 0.054 Uiso 1 1 d DR
C31 C 0.1971(3) 0.51948(8) 0.28631(15) 0.0214(5) Uani 1 1 d .
H31 H 0.289(4) 0.5094(9) 0.2855(17) 0.026 Uiso 1 1 d R
C32 C 0.2012(4) 0.55940(8) 0.28035(17) 0.0297(7) Uani 1 1 d .
C33 C 0.1103(4) 0.57996(9) 0.31810(19) 0.0356(8) Uani 1 1 d .
H33 H 0.1181 0.6050 0.3117 0.043 Uiso 1 1 calc R
C34 C 0.0013(4) 0.56773(9) 0.36759(19) 0.0352(8) Uani 1 1 d .
H34 H -0.0642 0.5852 0.3864 0.042 Uiso 1 1 calc R
C35 C -0.0162(4) 0.53413(9) 0.38954(17) 0.0304(7) Uani 1 1 d .
H35 H -0.0933 0.5291 0.4217 0.036 Uiso 1 1 calc R
C36 C 0.3155(5) 0.57554(10) 0.2335(2) 0.0461(9) Uani 1 1 d .
H36A H 0.4169 0.5668 0.2455 0.069 Uiso 1 1 calc GR
H36B H 0.3129 0.6016 0.2377 0.069 Uiso 1 1 calc GR
H36C H 0.2915 0.5687 0.1865 0.069 Uiso 1 1 calc GR
C37 C -0.0415(3) 0.51681(7) 0.17618(15) 0.0207(5) Uani 1 1 d .
C38 C -0.0572(3) 0.51226(9) 0.10620(16) 0.0272(6) Uani 1 1 d .
H38 H 0.0059 0.4958 0.0830 0.033 Uiso 1 1 calc R
C39 C -0.1650(4) 0.53178(10) 0.07030(17) 0.0341(7) Uani 1 1 d .
H39 H -0.1752 0.5285 0.0226 0.041 Uiso 1 1 calc R
C40 C -0.2572(4) 0.55582(9) 0.10333(19) 0.0343(7) Uani 1 1 d .
H40 H -0.3289 0.5695 0.0782 0.041 Uiso 1 1 calc R
C41 C -0.2453(4) 0.55996(9) 0.17281(19) 0.0319(7) Uani 1 1 d .
H41 H -0.3101 0.5762 0.1957 0.038 Uiso 1 1 calc R
C42 C -0.1385(3) 0.54030(8) 0.20960(17) 0.0276(6) Uani 1 1 d .
H42 H -0.1319 0.5429 0.2576 0.033 Uiso 1 1 calc R
C43 C 0.2253(3) 0.47273(8) 0.16166(14) 0.0212(5) Uani 1 1 d .
C44 C 0.2067(4) 0.43799(9) 0.13914(16) 0.0289(6) Uani 1 1 d .
H44 H 0.1259 0.4240 0.1565 0.035 Uiso 1 1 calc R
C45 C 0.3044(4) 0.42331(10) 0.09150(17) 0.0331(7) Uani 1 1 d .
H45 H 0.2898 0.3995 0.0760 0.040 Uiso 1 1 calc R
C46 C 0.4229(4) 0.44355(11) 0.06685(16) 0.0346(8) Uani 1 1 d .
H46 H 0.4912 0.4335 0.0349 0.042 Uiso 1 1 calc R
C47 C 0.4424(4) 0.47814(11) 0.08841(18) 0.0373(8) Uani 1 1 d .
H47 H 0.5238 0.4920 0.0710 0.045 Uiso 1 1 calc R
C48 C 0.3439(4) 0.49312(9) 0.13553(16) 0.0306(7) Uani 1 1 d .
H48 H 0.3573 0.5172 0.1498 0.037 Uiso 1 1 calc R
C49 C -0.1254(3) 0.41973(8) 0.38612(15) 0.0255(6) Uani 1 1 d .
C50 C -0.0560(3) 0.39396(8) 0.34411(16) 0.0241(6) Uani 1 1 d .
C51 C -0.0777(3) 0.39448(8) 0.27126(16) 0.0241(6) Uani 1 1 d .
C52 C -0.1736(3) 0.42040(8) 0.24174(15) 0.0239(6) Uani 1 1 d .
C53 C -0.2441(3) 0.44667(8) 0.28372(16) 0.0243(6) Uani 1 1 d .
C54 C -0.2196(3) 0.44670(8) 0.35541(16) 0.0250(6) Uani 1 1 d .
C55 C -0.1019(5) 0.41907(12) 0.46222(17) 0.0456(9) Uani 1 1 d .
H55A H -0.0014 0.4093 0.4727 0.068 Uiso 1 1 calc GR
H55B H -0.1799 0.4041 0.4831 0.068 Uiso 1 1 calc GR
H55C H -0.1093 0.4434 0.4802 0.068 Uiso 1 1 calc GR
C56 C 0.0425(4) 0.36546(9) 0.3752(2) 0.0390(8) Uani 1 1 d .
H56A H 0.1345 0.3626 0.3480 0.059 Uiso 1 1 calc GR
H56B H -0.0132 0.3428 0.3762 0.059 Uiso 1 1 calc GR
H56C H 0.0705 0.3724 0.4217 0.059 Uiso 1 1 calc GR
C57 C 0.0022(4) 0.36617(9) 0.2299(2) 0.0377(8) Uani 1 1 d .
H57A H -0.0129 0.3710 0.1814 0.057 Uiso 1 1 calc GR
H57B H -0.0395 0.3426 0.2410 0.057 Uiso 1 1 calc GR
H57C H 0.1109 0.3665 0.2406 0.057 Uiso 1 1 calc GR
C58 C -0.2083(4) 0.42091(11) 0.16622(17) 0.0379(8) Uani 1 1 d .
H58A H -0.1782 0.4440 0.1471 0.057 Uiso 1 1 calc GR
H58B H -0.3173 0.4173 0.1590 0.057 Uiso 1 1 calc GR
H58C H -0.1519 0.4017 0.1437 0.057 Uiso 1 1 calc GR
C59 C -0.3566(4) 0.47250(10) 0.2525(2) 0.0382(8) Uani 1 1 d .
H59A H -0.3591 0.4945 0.2795 0.057 Uiso 1 1 calc GR
H59B H -0.4577 0.4616 0.2518 0.057 Uiso 1 1 calc GR
H59C H -0.3259 0.4781 0.2059 0.057 Uiso 1 1 calc GR
C60 C -0.3069(5) 0.47229(10) 0.3995(2) 0.0450(9) Uani 1 1 d .
H60A H -0.2570 0.4743 0.4440 0.067 Uiso 1 1 calc GR
H60B H -0.4106 0.4634 0.4055 0.067 Uiso 1 1 calc GR
H60C H -0.3099 0.4958 0.3778 0.067 Uiso 1 1 calc GR
Cl3 Cl 0.99465(13) 0.38579(3) 1.00207(6) 0.0543(3) Uani 1 1 d .
Cl4 Cl 0.79177(13) 0.44675(3) 0.99277(6) 0.0534(3) Uani 1 1 d .
P3 P 0.48576(11) 0.33910(3) 0.94769(6) 0.0435(2) Uani 1 1 d .
F1 F 0.4988(4) 0.37737(8) 0.9147(2) 0.0934(12) Uani 1 1 d .
F2 F 0.3077(3) 0.34309(10) 0.9552(3) 0.1096(15) Uani 1 1 d .
F3 F 0.5108(4) 0.35617(9) 1.02171(17) 0.0840(10) Uani 1 1 d .
F4 F 0.4622(4) 0.32076(8) 0.87567(15) 0.0737(8) Uani 1 1 d .
F5 F 0.6634(2) 0.33450(7) 0.94166(13) 0.0504(6) Uani 1 1 d .
F6 F 0.4746(3) 0.30049(7) 0.98196(14) 0.0623(7) Uani 1 1 d .
P6 P 0.45205(10) 0.41829(2) 0.56920(5) 0.03011(17) Uani 1 1 d .
F7 F 0.5314(4) 0.38910(9) 0.6156(2) 0.0922(11) Uani 1 1 d .
F8 F 0.3130(4) 0.39181(10) 0.56075(18) 0.0925(12) Uani 1 1 d .
F9 F 0.3773(3) 0.43406(7) 0.63656(12) 0.0576(7) Uani 1 1 d .
F10 F 0.5271(3) 0.40261(8) 0.50270(15) 0.0695(8) Uani 1 1 d .
F11 F 0.5945(4) 0.44292(10) 0.58022(17) 0.0893(11) Uani 1 1 d .
F12 F 0.3733(6) 0.44775(11) 0.52687(16) 0.1222(18) Uani 1 1 d .

loop_
_atom_site_aniso_label
_atom_site_aniso_U_11
_atom_site_aniso_U_22
_atom_site_aniso_U_33
_atom_site_aniso_U_23
_atom_site_aniso_U_13
_atom_site_aniso_U_12
Ru1 0.01499(10) 0.01621(10) 0.02091(11) 0.00145(8) 0.00197(8) -0.00003(8)
Cl1 0.0171(3) 0.0292(4) 0.0399(4) 0.0067(3) 0.0020(3) 0.0028(3)
P1 0.0212(3) 0.0228(4) 0.0240(4) -0.0025(3) 0.0016(3) -0.0030(3)
P2 0.0200(3) 0.0187(3) 0.0221(3) 0.0025(3) 0.0010(3) -0.0021(3)
O1 0.0489(17) 0.0623(19) 0.0373(14) -0.0002(13) 0.0000(12) -0.0095(14)
C61 0.062(3) 0.045(2) 0.062(3) -0.002(2) -0.013(2) -0.007(2)
C1 0.0262(15) 0.0220(14) 0.0263(14) 0.0002(11) 0.0000(11) -0.0048(11)
C2 0.051(2) 0.0235(16) 0.0372(18) 0.0030(13) -0.0031(16) -0.0129(15)
C3 0.060(2) 0.0195(16) 0.054(2) -0.0001(15) -0.0084(19) -0.0048(16)
C4 0.045(2) 0.0285(18) 0.061(3) -0.0154(17) -0.0020(18) 0.0036(16)
C5 0.0335(17) 0.0284(17) 0.0430(19) -0.0139(14) 0.0039(14) 0.0001(13)
C6 0.092(4) 0.0286(19) 0.053(2) 0.0036(17) 0.017(2) -0.023(2)
C7 0.0217(14) 0.0304(15) 0.0220(13) 0.0048(11) 0.0017(11) 0.0004(12)
C8 0.0263(16) 0.0365(18) 0.0390(18) 0.0100(14) 0.0036(13) -0.0006(13)
C9 0.0270(17) 0.061(2) 0.0341(18) 0.0166(17) 0.0084(14) 0.0001(16)
C10 0.0321(18) 0.062(2) 0.0216(15) 0.0009(15) 0.0031(13) 0.0074(16)
C11 0.041(2) 0.050(2) 0.0361(19) -0.0128(16) 0.0063(15) 0.0038(17)
C12 0.0309(17) 0.0351(18) 0.0384(18) -0.0043(14) 0.0094(14) -0.0053(14)
C13 0.0261(15) 0.0206(14) 0.0314(15) 0.0063(11) -0.0053(12) -0.0039(11)
C14 0.0300(16) 0.0275(16) 0.0402(18) 0.0034(13) -0.0054(14) -0.0008(13)
C15 0.0307(17) 0.0286(17) 0.060(2) 0.0064(16) -0.0105(16) -0.0003(14)
C16 0.041(2) 0.037(2) 0.060(3) 0.0199(18) -0.0194(18) -0.0021(16)
C17 0.050(2) 0.063(3) 0.0349(19) 0.0154(18) -0.0113(17) -0.002(2)
C18 0.0361(18) 0.043(2) 0.0339(18) 0.0078(15) -0.0037(14) 0.0015(15)
C19 0.0201(13) 0.0203(13) 0.0285(14) -0.0021(11) 0.0026(11) -0.0064(11)
C20 0.0180(13) 0.0364(17) 0.0281(15) 0.0074(13) -0.0018(11) -0.0086(12)
C21 0.0134(13) 0.0288(16) 0.0467(19) 0.0121(14) 0.0022(12) -0.0017(11)
C22 0.0211(14) 0.0230(15) 0.0428(18) -0.0019(13) 0.0137(13) -0.0050(11)
C23 0.0324(16) 0.0224(14) 0.0242(14) 0.0018(11) 0.0051(12) -0.0089(12)
C24 0.0218(14) 0.0178(13) 0.0295(15) 0.0034(11) 0.0000(11) -0.0052(10)
C25 0.046(2) 0.0252(16) 0.0430(19) -0.0084(14) 0.0143(16) -0.0084(14)
C26 0.0334(19) 0.069(3) 0.0316(18) 0.0150(18) -0.0079(14) -0.0142(18)
C27 0.0197(16) 0.043(2) 0.092(3) 0.032(2) -0.0044(18) 0.0016(15)
C28 0.044(2) 0.036(2) 0.080(3) -0.014(2) 0.035(2) -0.0032(17)
C29 0.075(3) 0.046(2) 0.0244(17) -0.0010(15) 0.0048(17) -0.014(2)
C30 0.0358(18) 0.0243(16) 0.049(2) 0.0099(14) -0.0069(15) 0.0018(13)
Ru2 0.01472(10) 0.01699(10) 0.01767(10) 0.00036(8) 0.00126(7) 0.00108(8)
Cl2 0.0177(3) 0.0262(3) 0.0304(3) 0.0035(3) 0.0010(3) 0.0052(3)
P4 0.0194(3) 0.0225(4) 0.0205(3) -0.0029(3) -0.0006(3) -0.0006(3)
P5 0.0158(3) 0.0177(3) 0.0200(3) 0.0011(3) 0.0002(2) 0.0001(2)
O2 0.0439(15) 0.0537(17) 0.0361(14) 0.0000(12) -0.0053(11) -0.0003(13)
C31 0.0176(13) 0.0211(14) 0.0256(14) -0.0006(11) -0.0018(10) 0.0000(10)
C32 0.0319(16) 0.0226(15) 0.0343(16) 0.0020(12) -0.0083(13) -0.0057(12)
C33 0.0404(19) 0.0200(15) 0.046(2) -0.0041(13) -0.0110(15) -0.0007(13)
C34 0.0314(17) 0.0292(17) 0.0450(19) -0.0165(14) -0.0069(14) 0.0064(13)
C35 0.0236(15) 0.0328(17) 0.0348(17) -0.0145(13) -0.0004(12) 0.0007(12)
C36 0.063(3) 0.0281(18) 0.047(2) 0.0059(16) 0.0055(19) -0.0128(17)
C37 0.0169(12) 0.0175(13) 0.0277(14) 0.0040(10) -0.0029(10) -0.0017(10)
C38 0.0247(15) 0.0297(16) 0.0273(15) 0.0054(12) 0.0020(12) 0.0024(12)
C39 0.0331(17) 0.0392(19) 0.0299(16) 0.0077(14) -0.0048(13) 0.0046(14)
C40 0.0260(16) 0.0293(17) 0.047(2) 0.0096(14) -0.0088(14) 0.0030(13)
C41 0.0234(15) 0.0227(15) 0.050(2) -0.0054(14) -0.0051(14) 0.0045(12)
C42 0.0239(14) 0.0267(15) 0.0321(16) -0.0036(12) -0.0030(12) 0.0015(12)
C43 0.0163(12) 0.0279(15) 0.0194(13) 0.0032(11) 0.0010(10) 0.0033(11)
C44 0.0296(16) 0.0280(16) 0.0293(15) 0.0024(12) 0.0091(12) 0.0005(12)
C45 0.0357(18) 0.0347(18) 0.0289(16) -0.0018(13) 0.0038(13) 0.0092(14)
C46 0.0217(15) 0.060(2) 0.0219(14) -0.0012(14) 0.0009(11) 0.0100(15)
C47 0.0226(15) 0.056(2) 0.0337(17) 0.0046(16) 0.0073(13) -0.0058(15)
C48 0.0268(15) 0.0342(17) 0.0309(16) 0.0028(13) 0.0040(12) -0.0050(13)
C49 0.0269(15) 0.0280(15) 0.0216(14) 0.0025(11) 0.0030(11) -0.0086(12)
C50 0.0205(13) 0.0201(14) 0.0317(15) 0.0063(11) 0.0011(11) -0.0015(11)
C51 0.0205(13) 0.0200(13) 0.0320(15) -0.0040(11) 0.0059(11) -0.0048(11)
C52 0.0186(13) 0.0310(15) 0.0222(13) 0.0018(11) 0.0010(10) -0.0082(11)
C53 0.0146(12) 0.0248(14) 0.0334(15) 0.0054(12) 0.0019(11) -0.0033(11)
C54 0.0204(13) 0.0223(14) 0.0323(15) -0.0023(12) 0.0088(11) -0.0034(11)
C55 0.047(2) 0.067(3) 0.0228(16) 0.0047(16) 0.0036(15) -0.0089(19)
C56 0.0352(18) 0.0285(17) 0.053(2) 0.0135(15) -0.0056(16) 0.0041(14)
C57 0.0393(19) 0.0245(16) 0.050(2) -0.0101(14) 0.0164(16) -0.0034(14)
C58 0.0361(18) 0.053(2) 0.0249(16) 0.0039(15) -0.0042(13) -0.0141(16)
C59 0.0212(15) 0.0337(18) 0.060(2) 0.0133(16) -0.0087(15) -0.0010(13)
C60 0.042(2) 0.037(2) 0.056(2) -0.0133(17) 0.0231(18) -0.0004(16)
Cl3 0.0519(6) 0.0493(6) 0.0617(6) 0.0035(5) -0.0036(5) -0.0002(5)
Cl4 0.0517(6) 0.0508(6) 0.0580(6) 0.0059(5) 0.0201(5) 0.0014(5)
P3 0.0252(4) 0.0326(5) 0.0727(7) -0.0145(5) -0.0001(4) 0.0038(4)
F1 0.071(2) 0.0415(16) 0.167(4) 0.0179(19) -0.026(2) 0.0059(14)
F2 0.0250(13) 0.082(2) 0.221(5) -0.042(3) 0.001(2) 0.0092(14)
F3 0.075(2) 0.084(2) 0.093(2) -0.0537(19) 0.0267(17) -0.0108(17)
F4 0.088(2) 0.072(2) 0.0606(17) -0.0041(14) -0.0282(16) -0.0065(16)
F5 0.0310(11) 0.0531(14) 0.0673(16) -0.0070(12) 0.0071(10) 0.0066(10)
F6 0.0658(17) 0.0530(15) 0.0681(17) 0.0021(13) 0.0022(14) -0.0144(13)
P6 0.0275(4) 0.0261(4) 0.0368(4) -0.0001(3) 0.0010(3) 0.0039(3)
F7 0.092(2) 0.067(2) 0.118(3) 0.0411(19) 0.018(2) 0.0414(18)
F8 0.0594(18) 0.121(3) 0.098(2) -0.047(2) 0.0202(17) -0.0424(19)
F9 0.0627(16) 0.0644(17) 0.0459(14) -0.0068(12) 0.0107(12) 0.0124(13)
F10 0.0660(17) 0.0701(18) 0.0729(18) -0.0348(15) 0.0309(14) -0.0136(14)
F11 0.085(2) 0.110(3) 0.073(2) -0.0196(19) 0.0138(17) -0.063(2)
F12 0.195(4) 0.119(3) 0.0529(18) 0.0240(19) -0.009(2) 0.102(3)

loop_
_atom_type_symbol
_atom_type_description
_atom_type_scat_dispersion_real
_atom_type_scat_dispersion_imag
_atom_type_scat_source
C C 0.0033 0.0016 'International Tables Vol C Tables 4.2.6.8 and 6.1.1.4'
H H 0.0000 0.0000 'International Tables Vol C Tables 4.2.6.8 and 6.1.1.4'
Cl Cl 0.1484 0.1585 'International Tables Vol C Tables 4.2.6.8 and 6.1.1.4'
F F 0.0171 0.0103 'International Tables Vol C Tables 4.2.6.8 and 6.1.1.4'
O O 0.0106 0.0060 'International Tables Vol C Tables 4.2.6.8 and 6.1.1.4'
P P 0.1023 0.0942 'International Tables Vol C Tables 4.2.6.8 and 6.1.1.4'
Ru Ru -1.2594 0.8363 'International Tables Vol C Tables 4.2.6.8 and 6.1.1.4'

loop_
_geom_angle_atom_site_label_1
_geom_angle_atom_site_label_2
_geom_angle_atom_site_label_3
_geom_angle
P1 Ru1 Cl1 82.39(3)
P1 Ru1 P2 71.53(3)
P1 Ru1 C19 171.48(8)
P1 Ru1 C23 106.48(8)
P1 Ru1 C24 134.96(8)
P2 Ru1 Cl1 84.88(3)
C19 Ru1 Cl1 96.43(8)
C19 Ru1 P2 116.84(8)
C19 Ru1 C24 36.57(10)
C20 Ru1 Cl1 127.96(9)
C20 Ru1 P1 148.15(9)
C20 Ru1 P2 98.90(8)
C20 Ru1 C19 36.02(11)
C20 Ru1 C23 77.75(11)
C20 Ru1 C24 65.25(11)
C21 Ru1 Cl1 162.10(9)
C21 Ru1 P1 114.43(9)
C21 Ru1 P2 105.67(8)
C21 Ru1 C19 66.01(11)
C21 Ru1 C20 37.32(12)
C21 Ru1 C23 66.13(12)
C21 Ru1 C24 77.40(11)
C22 Ru1 Cl1 139.80(9)
C22 Ru1 P1 97.35(8)
C22 Ru1 P2 133.42(9)
C22 Ru1 C19 78.07(11)
C22 Ru1 C20 66.64(12)
C22 Ru1 C21 36.87(13)
C22 Ru1 C23 36.90(12)
C22 Ru1 C24 65.48(11)
C23 Ru1 Cl1 104.40(9)
C23 Ru1 P2 170.30(9)
C23 Ru1 C19 65.56(11)
C23 Ru1 C24 35.79(11)
C24 Ru1 Cl1 86.32(8)
C24 Ru1 P2 150.39(8)
Ru1 P1 P2 54.93(2)
O1 P1 Ru1 116.05(12)
O1 P1 P2 141.16(11)
O1 P1 C1 115.60(15)
O1 P1 C5 102.95(17)
C1 P1 Ru1 97.54(10)
C1 P1 P2 44.18(9)
C5 P1 Ru1 121.95(12)
C5 P1 P2 113.24(13)
C5 P1 C1 102.50(16)
Ru1 P2 P1 53.55(2)
C1 P2 Ru1 95.65(10)
C1 P2 P1 43.62(9)
C7 P2 Ru1 117.14(10)
C7 P2 P1 135.41(10)
C7 P2 C1 109.95(14)
C7 P2 C13 103.07(14)
C13 P2 Ru1 122.26(10)
C13 P2 P1 118.30(11)
C13 P2 C1 108.08(14)
P1 O1 H1 113(3)
H61A C61 H61B 107.7
Cl3 C61 H61A 108.9
Cl3 C61 H61B 108.9
Cl3 C61 Cl4 113.5(3)
Cl4 C61 H61A 108.9
Cl4 C61 H61B 108.9
P1 C1 P2 92.19(13)
P1 C1 H1A 108(2)
P2 C1 H1A 105(2)
C2 C1 P1 118.9(2)
C2 C1 P2 121.7(2)
C2 C1 H1A 110(2)
C3 C2 C1 121.4(3)
C3 C2 C6 121.8(3)
C6 C2 C1 116.8(3)
C2 C3 H3 116.9
C2 C3 C4 126.2(3)
C4 C3 H3 116.9
C3 C4 H4 116.7
C5 C4 C3 126.5(4)
C5 C4 H4 116.7
P1 C5 H5 119.1
C4 C5 P1 121.8(3)
C4 C5 H5 119.1
C2 C6 H6A 109.5
C2 C6 H6B 109.5
C2 C6 H6C 109.5
H6A C6 H6B 109.5
H6A C6 H6C 109.5
H6B C6 H6C 109.5
C8 C7 P2 123.8(3)
C12 C7 P2 117.5(2)
C12 C7 C8 118.6(3)
C7 C8 H8 120.0
C9 C8 C7 120.1(3)
C9 C8 H8 120.0
C8 C9 H9 119.6
C10 C9 C8 120.7(3)
C10 C9 H9 119.6
C9 C10 H10 120.3
C11 C10 C9 119.3(3)
C11 C10 H10 120.3
C10 C11 H11 119.9
C10 C11 C12 120.2(4)
C12 C11 H11 119.9
C7 C12 C11 121.1(3)
C7 C12 H12 119.5
C11 C12 H12 119.5
C14 C13 P2 119.2(2)
C18 C13 P2 121.9(3)
C18 C13 C14 118.9(3)
C13 C14 H14 119.6
C15 C14 C13 120.9(3)
C15 C14 H14 119.6
C14 C15 H15 120.1
C16 C15 C14 119.9(4)
C16 C15 H15 120.1
C15 C16 H16 120.2
C17 C16 C15 119.7(3)
C17 C16 H16 120.2
C16 C17 H17 119.7
C16 C17 C18 120.6(4)
C18 C17 H17 119.7
C13 C18 C17 120.0(4)
C13 C18 H18 120.0
C17 C18 H18 120.0
C20 C19 Ru1 71.09(17)
C20 C19 C24 119.4(3)
C20 C19 C25 122.9(3)
C24 C19 Ru1 71.83(16)
C24 C19 C25 117.6(3)
C25 C19 Ru1 131.1(2)
C19 C20 Ru1 72.89(17)
C19 C20 C21 120.0(3)
C19 C20 C26 120.7(3)
C21 C20 Ru1 70.50(18)
C21 C20 C26 119.2(3)
C26 C20 Ru1 130.9(2)
C20 C21 Ru1 72.18(17)
C20 C21 C27 119.5(3)
C22 C21 Ru1 71.33(17)
C22 C21 C20 119.8(3)
C22 C21 C27 120.4(3)
C27 C21 Ru1 134.0(2)
C21 C22 Ru1 71.80(17)
C21 C22 C23 120.3(3)
C21 C22 C28 120.4(3)
C23 C22 Ru1 73.37(17)
C23 C22 C28 119.0(3)
C28 C22 Ru1 132.6(2)
C22 C23 Ru1 69.73(16)
C22 C23 C29 120.7(3)
C24 C23 Ru1 72.37(16)
C24 C23 C22 119.3(3)
C24 C23 C29 119.9(3)
C29 C23 Ru1 132.8(2)
C19 C24 Ru1 71.60(16)
C19 C24 C30 119.2(3)
C23 C24 Ru1 71.84(16)
C23 C24 C19 121.1(3)
C23 C24 C30 119.7(3)
C30 C24 Ru1 129.2(2)
C19 C25 H25A 109.5
C19 C25 H25B 109.5
C19 C25 H25C 109.5
H25A C25 H25B 109.5
H25A C25 H25C 109.5
H25B C25 H25C 109.5
C20 C26 H26A 109.5
C20 C26 H26B 109.5
C20 C26 H26C 109.5
H26A C26 H26B 109.5
H26A C26 H26C 109.5
H26B C26 H26C 109.5
C21 C27 H27A 109.5
C21 C27 H27B 109.5
C21 C27 H27C 109.5
H27A C27 H27B 109.5
H27A C27 H27C 109.5
H27B C27 H27C 109.5
C22 C28 H28A 109.5
C22 C28 H28B 109.5
C22 C28 H28C 109.5
H28A C28 H28B 109.5
H28A C28 H28C 109.5
H28B C28 H28C 109.5
C23 C29 H29A 109.5
C23 C29 H29B 109.5
C23 C29 H29C 109.5
H29A C29 H29B 109.5
H29A C29 H29C 109.5
H29B C29 H29C 109.5
C24 C30 H30A 109.5
C24 C30 H30B 109.5
C24 C30 H30C 109.5
H30A C30 H30B 109.5
H30A C30 H30C 109.5
H30B C30 H30C 109.5
P4 Ru2 Cl2 83.09(3)
P4 Ru2 P5 71.35(3)
P5 Ru2 Cl2 84.75(3)
C49 Ru2 Cl2 108.43(8)
C49 Ru2 P4 103.92(8)
C49 Ru2 P5 165.66(8)
C49 Ru2 C50 36.01(11)
C49 Ru2 C51 66.04(11)
C49 Ru2 C52 77.89(10)
C50 Ru2 Cl2 86.92(8)
C50 Ru2 P4 130.81(8)
C50 Ru2 P5 155.04(8)
C51 Ru2 Cl2 92.91(8)
C51 Ru2 P4 167.50(8)
C51 Ru2 P5 120.21(8)
C51 Ru2 C50 36.84(11)
C51 Ru2 C52 35.95(11)
C52 Ru2 Cl2 122.68(8)
C52 Ru2 P4 152.73(8)
C52 Ru2 P5 100.05(7)
C52 Ru2 C50 65.29(11)
C53 Ru2 Cl2 158.37(8)
C53 Ru2 P4 118.44(8)
C53 Ru2 P5 103.44(8)
C53 Ru2 C49 66.34(11)
C53 Ru2 C50 77.28(10)
C53 Ru2 C51 65.60(11)
C53 Ru2 C52 36.73(11)
C54 Ru2 Cl2 145.03(8)
C54 Ru2 P4 98.30(8)
C54 Ru2 P5 129.03(8)
C54 Ru2 C49 37.09(11)
C54 Ru2 C50 65.66(11)
C54 Ru2 C51 78.22(11)
C54 Ru2 C52 66.40(11)
C54 Ru2 C53 36.99(11)
Ru2 P4 P5 54.57(2)
O2 P4 Ru2 116.62(11)
O2 P4 P5 140.66(11)
O2 P4 C31 114.71(14)
O2 P4 C35 102.64(15)
C31 P4 Ru2 97.33(9)
C31 P4 P5 44.33(9)
C35 P4 Ru2 122.96(11)
C35 P4 P5 113.57(12)
C35 P4 C31 102.05(15)
Ru2 P5 P4 54.07(2)
C31 P5 Ru2 96.27(9)
C31 P5 P4 43.74(9)
C37 P5 Ru2 120.32(9)
C37 P5 P4 117.80(10)
C37 P5 C31 109.03(13)
C37 P5 C43 104.80(13)
C43 P5 Ru2 116.39(10)
C43 P5 P4 134.67(9)
C43 P5 C31 109.38(13)
P4 O2 H2 111(3)
P4 C31 P5 91.93(13)
P4 C31 H31 105(2)
P5 C31 H31 101(2)
C32 C31 P4 119.3(2)
C32 C31 P5 123.3(2)
C32 C31 H31 113(2)
C33 C32 C31 121.0(3)
C33 C32 C36 121.1(3)
C36 C32 C31 117.8(3)
C32 C33 H33 116.8
C32 C33 C34 126.4(3)
C34 C33 H33 116.8
C33 C34 H34 116.8
C35 C34 C33 126.3(3)
C35 C34 H34 116.8
P4 C35 H35 119.1
C34 C35 P4 121.9(3)
C34 C35 H35 119.1
C32 C36 H36A 109.5
C32 C36 H36B 109.5
C32 C36 H36C 109.5
H36A C36 H36B 109.5
H36A C36 H36C 109.5
H36B C36 H36C 109.5
C38 C37 P5 120.8(2)
C38 C37 C42 119.0(3)
C42 C37 P5 120.1(2)
C37 C38 H38 119.9
C39 C38 C37 120.1(3)
C39 C38 H38 119.9
C38 C39 H39 119.7
C40 C39 C38 120.5(3)
C40 C39 H39 119.7
C39 C40 H40 120.0
C39 C40 C41 119.9(3)
C41 C40 H40 120.0
C40 C41 H41 119.9
C40 C41 C42 120.1(3)
C42 C41 H41 119.9
C37 C42 H42 119.9
C41 C42 C37 120.2(3)
C41 C42 H42 119.9
C44 C43 P5 118.2(2)
C44 C43 C48 118.9(3)
C48 C43 P5 122.8(2)
C43 C44 H44 119.5
C43 C44 C45 121.0(3)
C45 C44 H44 119.5
C44 C45 H45 120.2
C46 C45 C44 119.6(3)
C46 C45 H45 120.2
C45 C46 H46 119.9
C47 C46 C45 120.2(3)
C47 C46 H46 119.9
C46 C47 H47 119.7
C46 C47 C48 120.5(3)
C48 C47 H47 119.7
C43 C48 H48 120.1
C47 C48 C43 119.8(3)
C47 C48 H48 120.1
C50 C49 Ru2 72.33(16)
C50 C49 C54 119.0(3)
C50 C49 C55 120.8(3)
C54 C49 Ru2 70.01(16)
C54 C49 C55 120.2(3)
C55 C49 Ru2 129.6(2)
C49 C50 Ru2 71.66(17)
C49 C50 C51 121.0(3)
C49 C50 C56 119.9(3)
C51 C50 Ru2 71.41(16)
C51 C50 C56 119.1(3)
C56 C50 Ru2 130.0(2)
C50 C51 Ru2 71.75(16)
C50 C51 C57 117.7(3)
C52 C51 Ru2 72.03(17)
C52 C51 C50 119.6(3)
C52 C51 C57 122.8(3)
C57 C51 Ru2 129.3(2)
C51 C52 Ru2 72.02(16)
C51 C52 C53 119.9(3)
C51 C52 C58 122.0(3)
C53 C52 Ru2 70.37(16)
C53 C52 C58 118.1(3)
C58 C52 Ru2 131.3(2)
C52 C53 Ru2 72.90(16)
C52 C53 C59 119.5(3)
C54 C53 Ru2 71.14(16)
C54 C53 C52 120.5(3)
C54 C53 C59 119.8(3)
C59 C53 Ru2 133.3(2)
C49 C54 Ru2 72.91(16)
C49 C54 C60 120.0(3)
C53 C54 Ru2 71.87(16)
C53 C54 C49 119.9(3)
C53 C54 C60 119.7(3)
C60 C54 Ru2 133.4(2)
C49 C55 H55A 109.5
C49 C55 H55B 109.5
C49 C55 H55C 109.5
H55A C55 H55B 109.5
H55A C55 H55C 109.5
H55B C55 H55C 109.5
C50 C56 H56A 109.5
C50 C56 H56B 109.5
C50 C56 H56C 109.5
H56A C56 H56B 109.5
H56A C56 H56C 109.5
H56B C56 H56C 109.5
C51 C57 H57A 109.5
C51 C57 H57B 109.5
C51 C57 H57C 109.5
H57A C57 H57B 109.5
H57A C57 H57C 109.5
H57B C57 H57C 109.5
C52 C58 H58A 109.5
C52 C58 H58B 109.5
C52 C58 H58C 109.5
H58A C58 H58B 109.5
H58A C58 H58C 109.5
H58B C58 H58C 109.5
C53 C59 H59A 109.5
C53 C59 H59B 109.5
C53 C59 H59C 109.5
H59A C59 H59B 109.5
H59A C59 H59C 109.5
H59B C59 H59C 109.5
C54 C60 H60A 109.5
C54 C60 H60B 109.5
C54 C60 H60C 109.5
H60A C60 H60B 109.5
H60A C60 H60C 109.5
H60B C60 H60C 109.5
F1 P3 F2 91.6(2)
F1 P3 F3 90.1(2)
F1 P3 F4 92.0(2)
F1 P3 F5 89.63(16)
F1 P3 F6 179.11(19)
F2 P3 F3 90.5(2)
F2 P3 F4 89.9(2)
F2 P3 F6 89.01(19)
F4 P3 F3 177.8(2)
F4 P3 F6 88.68(16)
F5 P3 F2 178.7(2)
F5 P3 F3 88.88(16)
F5 P3 F4 90.62(16)
F5 P3 F6 89.80(15)
F6 P3 F3 89.21(18)
F7 P6 F8 88.1(2)
F7 P6 F9 87.75(17)
F8 P6 F9 89.73(16)
F10 P6 F7 91.96(19)
F10 P6 F8 90.49(16)
F10 P6 F9 179.63(19)
F11 P6 F7 88.6(2)
F11 P6 F8 176.7(2)
F11 P6 F9 90.13(17)
F11 P6 F10 89.63(16)
F12 P6 F7 177.4(2)
F12 P6 F8 92.6(3)
F12 P6 F9 89.81(17)
F12 P6 F10 90.48(19)
F12 P6 F11 90.7(3)

loop_
_geom_bond_atom_site_label_1
_geom_bond_atom_site_label_2
_geom_bond_distance
Ru1 Cl1 2.4013(7)
Ru1 P1 2.2860(8)
Ru1 P2 2.3260(7)
Ru1 C19 2.291(3)
Ru1 C20 2.268(3)
Ru1 C21 2.246(3)
Ru1 C22 2.239(3)
Ru1 C23 2.287(3)
Ru1 C24 2.294(3)
P1 P2 2.6957(11)
P1 O1 1.667(3)
P1 C1 1.861(3)
P1 C5 1.774(3)
P2 C1 1.880(3)
P2 C7 1.815(3)
P2 C13 1.824(3)
O1 H1 0.996(19)
C61 H61A 0.9900
C61 H61B 0.9900
C61 Cl3 1.736(5)
C61 Cl4 1.738(5)
C1 H1A 0.97(4)
C1 C2 1.505(4)
C2 C3 1.328(6)
C2 C6 1.499(5)
C3 H3 0.9500
C3 C4 1.453(6)
C4 H4 0.9500
C4 C5 1.338(5)
C5 H5 0.9500
C6 H6A 0.9800
C6 H6B 0.9800
C6 H6C 0.9800
C7 C8 1.391(4)
C7 C12 1.385(5)
C8 H8 0.9500
C8 C9 1.390(5)
C9 H9 0.9500
C9 C10 1.381(6)
C10 H10 0.9500
C10 C11 1.375(5)
C11 H11 0.9500
C11 C12 1.386(5)
C12 H12 0.9500
C13 C14 1.389(5)
C13 C18 1.388(5)
C14 H14 0.9500
C14 C15 1.388(5)
C15 H15 0.9500
C15 C16 1.387(6)
C16 H16 0.9500
C16 C17 1.372(6)
C17 H17 0.9500
C17 C18 1.401(5)
C18 H18 0.9500
C19 C20 1.410(4)
C19 C24 1.439(4)
C19 C25 1.510(4)
C20 C21 1.444(5)
C20 C26 1.512(4)
C21 C22 1.418(5)
C21 C27 1.506(4)
C22 C23 1.433(5)
C22 C28 1.514(5)
C23 C24 1.408(4)
C23 C29 1.519(4)
C24 C30 1.512(4)
C25 H25A 0.9800
C25 H25B 0.9800
C25 H25C 0.9800
C26 H26A 0.9800
C26 H26B 0.9800
C26 H26C 0.9800
C27 H27A 0.9800
C27 H27B 0.9800
C27 H27C 0.9800
C28 H28A 0.9800
C28 H28B 0.9800
C28 H28C 0.9800
C29 H29A 0.9800
C29 H29B 0.9800
C29 H29C 0.9800
C30 H30A 0.9800
C30 H30B 0.9800
C30 H30C 0.9800
Ru2 Cl2 2.3963(7)
Ru2 P4 2.2962(8)
Ru2 P5 2.3106(7)
Ru2 C49 2.280(3)
Ru2 C50 2.288(3)
Ru2 C51 2.284(3)
Ru2 C52 2.284(3)
Ru2 C53 2.251(3)
Ru2 C54 2.241(3)
P4 P5 2.6868(10)
P4 O2 1.660(3)
P4 C31 1.859(3)
P4 C35 1.779(3)
P5 C31 1.879(3)
P5 C37 1.820(3)
P5 C43 1.826(3)
O2 H2 0.989(19)
C31 H31 0.90(4)
C31 C32 1.499(4)
C32 C33 1.339(5)
C32 C36 1.497(5)
C33 H33 0.9500
C33 C34 1.446(5)
C34 H34 0.9500
C34 C35 1.339(5)
C35 H35 0.9500
C36 H36A 0.9800
C36 H36B 0.9800
C36 H36C 0.9800
C37 C38 1.393(4)
C37 C42 1.395(4)
C38 H38 0.9500
C38 C39 1.388(4)
C39 H39 0.9500
C39 C40 1.378(5)
C40 H40 0.9500
C40 C41 1.379(5)
C41 H41 0.9500
C41 C42 1.394(4)
C42 H42 0.9500
C43 C44 1.383(4)
C43 C48 1.395(4)
C44 H44 0.9500
C44 C45 1.390(4)
C45 H45 0.9500
C45 C46 1.381(5)
C46 H46 0.9500
C46 C47 1.373(5)
C47 H47 0.9500
C47 C48 1.392(5)
C48 H48 0.9500
C49 C50 1.412(4)
C49 C54 1.438(4)
C49 C55 1.510(4)
C50 C51 1.445(4)
C50 C56 1.503(4)
C51 C52 1.410(4)
C51 C57 1.513(4)
C52 C53 1.429(4)
C52 C58 1.515(4)
C53 C54 1.425(4)
C53 C59 1.513(4)
C54 C60 1.507(4)
C55 H55A 0.9800
C55 H55B 0.9800
C55 H55C 0.9800
C56 H56A 0.9800
C56 H56B 0.9800
C56 H56C 0.9800
C57 H57A 0.9800
C57 H57B 0.9800
C57 H57C 0.9800
C58 H58A 0.9800
C58 H58B 0.9800
C58 H58C 0.9800
C59 H59A 0.9800
C59 H59B 0.9800
C59 H59C 0.9800
C60 H60A 0.9800
C60 H60B 0.9800
C60 H60C 0.9800
P3 F1 1.578(3)
P3 F2 1.585(3)
P3 F3 1.604(3)
P3 F4 1.587(3)
P3 F5 1.581(2)
P3 F6 1.598(3)
P6 F7 1.583(3)
P6 F8 1.584(3)
P6 F9 1.596(2)
P6 F10 1.582(3)
P6 F11 1.572(3)
P6 F12 1.544(3)

loop_
_geom_torsion_atom_site_label_1
_geom_torsion_atom_site_label_2
_geom_torsion_atom_site_label_3
_geom_torsion_atom_site_label_4
_geom_torsion
Ru1 P1 C1 P2 14.58(12)
Ru1 P1 C1 C2 143.1(2)
Ru1 P1 C5 C4 -117.7(3)
Ru1 P2 C1 P1 -14.27(12)
Ru1 P2 C1 C2 -140.6(3)
Ru1 P2 C7 C8 -145.1(2)
Ru1 P2 C7 C12 38.7(3)
Ru1 P2 C13 C14 54.0(3)
Ru1 P2 C13 C18 -124.4(3)
Ru1 C19 C20 C21 -54.5(2)
Ru1 C19 C20 C26 127.9(3)
Ru1 C19 C24 C23 54.2(2)
Ru1 C19 C24 C30 -125.3(3)
Ru1 C20 C21 C22 -55.2(3)
Ru1 C20 C21 C27 131.0(3)
Ru1 C21 C22 C23 -57.2(3)
Ru1 C21 C22 C28 129.3(3)
Ru1 C22 C23 C24 -54.7(2)
Ru1 C22 C23 C29 128.5(3)
Ru1 C23 C24 C19 -54.1(2)
Ru1 C23 C24 C30 125.4(3)
P1 P2 C1 C2 -126.3(3)
P1 P2 C7 C8 -80.6(3)
P1 P2 C7 C12 103.1(3)
P1 P2 C13 C14 -8.8(3)
P1 P2 C13 C18 172.8(2)
P1 C1 C2 C3 -15.0(5)
P1 C1 C2 C6 163.3(3)
P2 P1 C1 C2 128.5(3)
P2 P1 C5 C4 -55.7(3)
P2 C1 C2 C3 98.2(4)
P2 C1 C2 C6 -83.5(4)
P2 C7 C8 C9 -176.4(3)
P2 C7 C12 C11 175.8(3)
P2 C13 C14 C15 179.0(3)
P2 C13 C18 C17 -179.8(3)
O1 P1 C1 P2 138.26(15)
O1 P1 C1 C2 -93.2(3)
O1 P1 C5 C4 109.9(3)
C1 P1 C5 C4 -10.4(4)
C1 P2 C7 C8 -37.4(3)
C1 P2 C7 C12 146.3(3)
C1 P2 C13 C14 -55.2(3)
C1 P2 C13 C18 126.4(3)
C1 C2 C3 C4 0.9(6)
C2 C3 C4 C5 8.6(7)
C3 C4 C5 P1 -1.2(6)
C5 P1 C1 P2 -110.60(15)
C5 P1 C1 C2 17.9(3)
C6 C2 C3 C4 -177.3(4)
C7 P2 C1 P1 -135.83(13)
C7 P2 C1 C2 97.9(3)
C7 P2 C13 C14 -171.6(3)
C7 P2 C13 C18 10.0(3)
C7 C8 C9 C10 0.5(5)
C8 C7 C12 C11 -0.7(5)
C8 C9 C10 C11 -0.1(5)
C9 C10 C11 C12 -0.7(6)
C10 C11 C12 C7 1.1(6)
C12 C7 C8 C9 -0.1(5)
C13 P2 C1 P1 112.35(15)
C13 P2 C1 C2 -14.0(3)
C13 P2 C7 C8 77.7(3)
C13 P2 C7 C12 -98.6(3)
C13 C14 C15 C16 1.1(5)
C14 C13 C18 C17 1.8(5)
C14 C15 C16 C17 1.2(6)
C15 C16 C17 C18 -2.0(6)
C16 C17 C18 C13 0.4(6)
C18 C13 C14 C15 -2.6(5)
C19 C20 C21 Ru1 55.6(2)
C19 C20 C21 C22 0.4(4)
C19 C20 C21 C27 -173.4(3)
C20 C19 C24 Ru1 -54.8(2)
C20 C19 C24 C23 -0.5(4)
C20 C19 C24 C30 179.9(3)
C20 C21 C22 Ru1 55.6(2)
C20 C21 C22 C23 -1.7(4)
C20 C21 C22 C28 -175.1(3)
C21 C22 C23 Ru1 56.5(2)
C21 C22 C23 C24 1.8(4)
C21 C22 C23 C29 -175.0(3)
C22 C23 C24 Ru1 53.5(2)
C22 C23 C24 C19 -0.7(4)
C22 C23 C24 C30 178.9(3)
C24 C19 C20 Ru1 55.1(2)
C24 C19 C20 C21 0.7(4)
C24 C19 C20 C26 -177.0(3)
C25 C19 C20 Ru1 -127.3(3)
C25 C19 C20 C21 178.2(3)
C25 C19 C20 C26 0.6(4)
C25 C19 C24 Ru1 127.5(3)
C25 C19 C24 C23 -178.2(3)
C25 C19 C24 C30 2.2(4)
C26 C20 C21 Ru1 -126.7(3)
C26 C20 C21 C22 178.1(3)
C26 C20 C21 C27 4.3(4)
C27 C21 C22 Ru1 -130.7(3)
C27 C21 C22 C23 172.1(3)
C27 C21 C22 C28 -1.3(5)
C28 C22 C23 Ru1 -130.0(3)
C28 C22 C23 C24 175.3(3)
C28 C22 C23 C29 -1.5(5)
C29 C23 C24 Ru1 -129.7(3)
C29 C23 C24 C19 176.1(3)
C29 C23 C24 C30 -4.3(4)
Ru2 P4 C31 P5 14.54(11)
Ru2 P4 C31 C32 145.0(2)
Ru2 P4 C35 C34 -119.8(3)
Ru2 P5 C31 P4 -14.42(11)
Ru2 P5 C31 C32 -141.9(2)
Ru2 P5 C37 C38 -114.0(2)
Ru2 P5 C37 C42 60.8(3)
Ru2 P5 C43 C44 34.9(3)
Ru2 P5 C43 C48 -145.0(2)
Ru2 C49 C50 C51 -53.7(2)
Ru2 C49 C50 C56 126.2(3)
Ru2 C49 C54 C53 56.4(2)
Ru2 C49 C54 C60 -130.7(3)
Ru2 C50 C51 C52 -55.9(2)
Ru2 C50 C51 C57 125.4(3)
Ru2 C51 C52 C53 -53.6(2)
Ru2 C51 C52 C58 128.0(3)
Ru2 C52 C53 C54 -55.0(2)
Ru2 C52 C53 C59 130.5(3)
Ru2 C53 C54 C49 -56.9(2)
Ru2 C53 C54 C60 130.2(3)
P4 P5 C31 C32 -127.5(3)
P4 P5 C37 C38 -176.6(2)
P4 P5 C37 C42 -1.8(3)
P4 P5 C43 C44 99.4(2)
P4 P5 C43 C48 -80.5(3)
P4 C31 C32 C33 -14.8(4)
P4 C31 C32 C36 162.2(3)
P5 P4 C31 C32 130.5(3)
P5 P4 C35 C34 -57.9(3)
P5 C31 C32 C33 99.7(3)
P5 C31 C32 C36 -83.3(4)
P5 C37 C38 C39 176.9(2)
P5 C37 C42 C41 -177.6(2)
P5 C43 C44 C45 -179.6(3)
P5 C43 C48 C47 178.9(3)
O2 P4 C31 P5 138.35(14)
O2 P4 C31 C32 -91.1(3)
O2 P4 C35 C34 106.3(3)
C31 P4 C35 C34 -12.7(3)
C31 P5 C37 C38 136.4(2)
C31 P5 C37 C42 -48.8(3)
C31 P5 C43 C44 142.6(2)
C31 P5 C43 C48 -37.3(3)
C31 C32 C33 C34 0.3(5)
C32 C33 C34 C35 7.7(6)
C33 C34 C35 P4 1.3(5)
C35 P4 C31 P5 -111.50(14)
C35 P4 C31 C32 19.0(3)
C36 C32 C33 C34 -176.6(3)
C37 P5 C31 P4 110.68(13)
C37 P5 C31 C32 -16.8(3)
C37 P5 C43 C44 -100.6(2)
C37 P5 C43 C48 79.5(3)
C37 C38 C39 C40 0.1(5)
C38 C37 C42 C41 -2.6(4)
C38 C39 C40 C41 -1.6(5)
C39 C40 C41 C42 1.0(5)
C40 C41 C42 C37 1.1(5)
C42 C37 C38 C39 2.0(5)
C43 P5 C31 P4 -135.26(12)
C43 P5 C31 C32 97.2(3)
C43 P5 C37 C38 19.4(3)
C43 P5 C37 C42 -165.8(2)
C43 C44 C45 C46 0.8(5)
C44 C43 C48 C47 -1.0(5)
C44 C45 C46 C47 -1.1(5)
C45 C46 C47 C48 0.4(5)
C46 C47 C48 C43 0.7(5)
C48 C43 C44 C45 0.3(5)
C49 C50 C51 Ru2 53.8(2)
C49 C50 C51 C52 -2.1(4)
C49 C50 C51 C57 179.3(3)
C50 C49 C54 Ru2 -55.2(2)
C50 C49 C54 C53 1.3(4)
C50 C49 C54 C60 174.1(3)
C50 C51 C52 Ru2 55.8(2)
C50 C51 C52 C53 2.2(4)
C50 C51 C52 C58 -176.2(3)
C51 C52 C53 Ru2 54.4(2)
C51 C52 C53 C54 -0.6(4)
C51 C52 C53 C59 -175.1(3)
C52 C53 C54 Ru2 55.8(2)
C52 C53 C54 C49 -1.1(4)
C52 C53 C54 C60 -174.0(3)
C54 C49 C50 Ru2 54.1(2)
C54 C49 C50 C51 0.3(4)
C54 C49 C50 C56 -179.8(3)
C55 C49 C50 Ru2 -126.1(3)
C55 C49 C50 C51 -179.9(3)
C55 C49 C50 C56 0.0(4)
C55 C49 C54 Ru2 125.0(3)
C55 C49 C54 C53 -178.5(3)
C55 C49 C54 C60 -5.7(4)
C56 C50 C51 Ru2 -126.1(3)
C56 C50 C51 C52 178.0(3)
C56 C50 C51 C57 -0.6(4)
C57 C51 C52 Ru2 -125.6(3)
C57 C51 C52 C53 -179.2(3)
C57 C51 C52 C58 2.4(4)
C58 C52 C53 Ru2 -127.2(3)
C58 C52 C53 C54 177.8(3)
C58 C52 C53 C59 3.4(4)
C59 C53 C54 Ru2 -129.7(3)
C59 C53 C54 C49 173.3(3)
C59 C53 C54 C60 0.5(4)
